data_4518762
loop_
_publ_author_name
'Britton, Luke'
'Skrodzki, Maciej'
'Nichol, Gary S.'
'Dominey, Andrew P.'
'Pawlu\'c, Piotr'
'Docherty, Jamie H.'
'Thomas, Stephen P.'

_publ_section_title
;
 Manganese-Catalyzed C(sp2)--H Borylation of Furan and Thiophene
 Derivatives
;
_journal_name_full 'ACS Catalysis'
_journal_page_first 6857
_journal_page_last 6864
_journal_paper_doi 10.1021/acscatal.1c01563
_journal_year 2021
_chemical_formula_moiety 'C18 H46 B Mn O2 P4'
_chemical_formula_sum 'C18 H46 B Mn O2 P4'
_chemical_formula_weight 484.18
_space_group_crystal_system monoclinic
_space_group_IT_number 14
_space_group_name_Hall '-P 2ybc'
_space_group_name_H-M_alt 'P 1 21/c 1'
_atom_sites_solution_hydrogens difmap
_atom_sites_solution_primary dual
_audit_creation_date 2021-01-15
_audit_creation_method
;
Olex2 1.3-beta
(compiled 2020.11.12 svn.r5f609507 for OlexSys, GUI svn.r6226)
;
_cell_angle_alpha 90
_cell_angle_beta 101.606(3)
_cell_angle_gamma 90
_cell_formula_units_Z 4
_cell_length_a 9.1864(3)
_cell_length_b 20.8702(7)
_cell_length_c 13.5759(5)
_cell_measurement_reflns_used 11832
_cell_measurement_temperature 120.00(10)
_cell_measurement_theta_max 29.4870
_cell_measurement_theta_min 3.6630
_cell_volume 2549.58(15)
_computing_cell_refinement 'CrysAlisPro 1.171.40.61a (Rigaku OD, 2019)'
_computing_data_collection 'CrysAlisPro 1.171.40.61a (Rigaku OD, 2019)'
_computing_data_reduction 'CrysAlisPro 1.171.40.61a (Rigaku OD, 2019)'
_computing_molecular_graphics 'Olex2 1.3-beta (Dolomanov et al., 2009)'
_computing_publication_material 'Olex2 1.3-beta (Dolomanov et al., 2009)'
_computing_structure_refinement 'SHELXL 2018/3 (Sheldrick, 2015)'
_computing_structure_solution 'SHELXT 2018/2 (Sheldrick, 2018)'
_diffrn_ambient_environment N~2~
_diffrn_ambient_temperature 120.00(10)
_diffrn_detector 'CCD plate'
_diffrn_detector_area_resol_mean 5.1574
_diffrn_detector_type Atlas
_diffrn_measured_fraction_theta_full 0.998
_diffrn_measured_fraction_theta_max 0.890
_diffrn_measurement_details
;
List of Runs (angles in degrees, time in seconds):

  # Type    Start    End  Width  t~exp~   \w     \q     \k     \f   Frames
--------------------------------------------------------------------------
  1  \w      2.00  63.00   1.00   10.00    --   10.76-120.00 135.00   61
  2  \w     22.00  86.00   1.00   10.00    --   10.76-155.00 -21.00   64
  3  \w    -41.00  21.00   1.00   10.00    --   -9.35  77.00   0.00   62
  4  \w    -41.00  21.00   1.00   10.00    --   -9.35  77.00  60.00   62
  5  \w    -40.00  22.00   1.00   10.00    --   -9.35 -77.00   0.00   62
  6  \w    -48.00  29.00   1.00   10.00    --   10.76 -57.00  60.00   77
;
_diffrn_measurement_device 'four-circle diffractometer'
_diffrn_measurement_device_type 'Rigaku Oxford Diffraction SuperNova'
_diffrn_measurement_method '\w scans'
_diffrn_orient_matrix_type 'CrysAlisPro convention (1999,Acta A55,543-557)'
_diffrn_orient_matrix_UB_11 0.0099408000
_diffrn_orient_matrix_UB_12 -0.0336988000
_diffrn_orient_matrix_UB_13 -0.0002667000
_diffrn_orient_matrix_UB_21 0.0457480000
_diffrn_orient_matrix_UB_22 0.0016225000
_diffrn_orient_matrix_UB_23 0.0487393000
_diffrn_orient_matrix_UB_31 -0.0634174000
_diffrn_orient_matrix_UB_32 -0.0041027000
_diffrn_orient_matrix_UB_33 0.0216937000
_diffrn_radiation_monochromator mirror
_diffrn_radiation_probe x-ray
_diffrn_radiation_type 'Mo K\a'
_diffrn_radiation_wavelength 0.71073
_diffrn_reflns_av_R_equivalents 0.0341
_diffrn_reflns_av_unetI/netI 0.0347
_diffrn_reflns_Laue_measured_fraction_full 0.998
_diffrn_reflns_Laue_measured_fraction_max 0.890
_diffrn_reflns_limit_h_max 11
_diffrn_reflns_limit_h_min -11
_diffrn_reflns_limit_k_max 22
_diffrn_reflns_limit_k_min -28
_diffrn_reflns_limit_l_max 18
_diffrn_reflns_limit_l_min -17
_diffrn_reflns_number 28518
_diffrn_reflns_point_group_measured_fraction_full 0.998
_diffrn_reflns_point_group_measured_fraction_max 0.890
_diffrn_reflns_theta_full 25.242
_diffrn_reflns_theta_max 29.655
_diffrn_reflns_theta_min 3.305
_diffrn_source 'micro-focus sealed X-ray tube'
_diffrn_source_type 'SuperNova (Mo) X-ray Source'
_exptl_absorpt_coefficient_mu 0.779
_exptl_absorpt_correction_T_max 1.00000
_exptl_absorpt_correction_T_min 0.75261
_exptl_absorpt_correction_type multi-scan
_exptl_absorpt_process_details
;
CrysAlisPro 1.171.40.61a (Rigaku Oxford Diffraction, 2019)
Empirical absorption correction using spherical harmonics,
 implemented in SCALE3 ABSPACK scaling algorithm.
;
_exptl_crystal_colour 'light brown'
_exptl_crystal_density_diffrn 1.261
_exptl_crystal_description plate
_exptl_crystal_F_000 1040
_exptl_crystal_recrystallization_method 'The material was recrystallised from hexane by slow evaporation in the freezer.'
_exptl_crystal_size_max 0.436
_exptl_crystal_size_mid 0.287
_exptl_crystal_size_min 0.099
_refine_diff_density_max 0.352
_refine_diff_density_min -0.253
_refine_diff_density_rms 0.058
_refine_ls_extinction_method none
_refine_ls_goodness_of_fit_ref 1.058
_refine_ls_hydrogen_treatment refall
_refine_ls_matrix_type full
_refine_ls_number_parameters 419
_refine_ls_number_reflns 6424
_refine_ls_number_restraints 0
_refine_ls_restrained_S_all 1.058
_refine_ls_R_factor_all 0.0398
_refine_ls_R_factor_gt 0.0323
_refine_ls_shift/su_max 0.001
_refine_ls_shift/su_mean 0.000
_refine_ls_structure_factor_coef Fsqd
_refine_ls_weighting_details 'w=1/[\s^2^(Fo^2^)+(0.0240P)^2^+1.0177P] where P=(Fo^2^+2Fc^2^)/3'
_refine_ls_weighting_scheme calc
_refine_ls_wR_factor_gt 0.0651
_refine_ls_wR_factor_ref 0.0684
_reflns_Friedel_coverage 0.000
_reflns_number_gt 5585
_reflns_number_total 6424
_reflns_threshold_expression 'I > 2\s(I)'
_cod_data_source_file cs1c01563_si_003.cif
_cod_data_source_block se21001
_cod_database_code 4518762
_shelx_shelxl_version_number 2018/3
_chemical_oxdiff_formula 'C18 H46 B1 Mn1 O2 P4'
_chemical_oxdiff_usercomment '@ 120 K LAB181'
_shelx_space_group_comment
;
The symmetry employed for this shelxl refinement is uniquely defined
by the following loop, which should always be used as a source of
symmetry information in preference to the above space-group names.
They are only intended as comments.
;
_reflns_odcompleteness_completeness 99.70
_reflns_odcompleteness_iscentric 1
_reflns_odcompleteness_theta 26.32
_olex2_refinement_description
;
;
_olex2_diffrn_ambient_temperature_device 'Oxford Cryosystems Cryostream 700+'
_olex2_exptl_crystal_mounting_method 'The crystal was mounted on a MITIGEN holder in perfluoroether oil'
_olex2_submission_original_sample_id LAB181
_olex2_submission_special_instructions 'No special instructions were received'
_oxdiff_exptl_absorpt_empirical_details
;
Empirical correction (ABSPACK) includes:
- Absorption correction using spherical harmonics
- Frame scaling
;
_oxdiff_exptl_absorpt_empirical_full_max 1.306
_oxdiff_exptl_absorpt_empirical_full_min 0.734

loop_
_space_group_symop_operation_xyz
'x, y, z'
'-x, y+1/2, -z+1/2'
'-x, -y, -z'
'x, -y-1/2, z-1/2'

loop_
_atom_site_label
_atom_site_type_symbol
_atom_site_fract_x
_atom_site_fract_y
_atom_site_fract_z
_atom_site_U_iso_or_equiv
_atom_site_adp_type
_atom_site_occupancy
_atom_site_site_symmetry_order
_atom_site_calc_flag
_atom_site_refinement_flags_posn
_atom_site_refinement_flags_adp
_atom_site_refinement_flags_occupancy
_atom_site_disorder_assembly
_atom_site_disorder_group
Mn1 Mn 0.35603(2) 0.39115(2) 0.29166(2) 0.01127(6) Uani 1 1 d . . . . .
H1C H 0.208(2) 0.4245(8) 0.2428(14) 0.025(5) Uiso 1 1 d . . . . .
H1D H 0.4088(19) 0.4642(8) 0.3048(13) 0.022(4) Uiso 1 1 d . . . . .
P1 P 0.28401(4) 0.39213(2) 0.43925(3) 0.01356(9) Uani 1 1 d . . . . .
P2 P 0.22687(4) 0.30146(2) 0.26463(3) 0.01432(9) Uani 1 1 d . . . . .
P3 P 0.44597(4) 0.38844(2) 0.15116(3) 0.01554(9) Uani 1 1 d . . . . .
P4 P 0.57942(4) 0.35389(2) 0.35851(3) 0.01477(9) Uani 1 1 d . . . . .
O1 O 0.21232(12) 0.52821(5) 0.31003(7) 0.0159(2) Uani 1 1 d . . . . .
O2 O 0.25682(12) 0.50899(5) 0.15177(8) 0.0165(2) Uani 1 1 d . . . . .
C1 C 0.22480(19) 0.31053(8) 0.46736(12) 0.0194(3) Uani 1 1 d . . . . .
H1A H 0.173(2) 0.3127(8) 0.5212(14) 0.025(5) Uiso 1 1 d . . . . .
H1B H 0.312(2) 0.2854(9) 0.4877(14) 0.023(5) Uiso 1 1 d . . . . .
C2 C 0.1309(2) 0.28370(8) 0.37039(12) 0.0208(3) Uani 1 1 d . . . . .
H2A H 0.037(2) 0.3050(8) 0.3556(13) 0.022(5) Uiso 1 1 d . . . . .
H2B H 0.114(2) 0.2380(10) 0.3738(14) 0.031(5) Uiso 1 1 d . . . . .
C3 C 0.4032(2) 0.41398(9) 0.55954(12) 0.0206(3) Uani 1 1 d . . . . .
H3A H 0.434(2) 0.4560(10) 0.5579(14) 0.029(5) Uiso 1 1 d . . . . .
H3B H 0.490(2) 0.3865(9) 0.5749(14) 0.027(5) Uiso 1 1 d . . . . .
H3C H 0.352(2) 0.4096(9) 0.6140(15) 0.031(5) Uiso 1 1 d . . . . .
C4 C 0.11648(19) 0.43616(8) 0.45282(13) 0.0204(3) Uani 1 1 d . . . . .
H4A H 0.037(2) 0.4263(9) 0.3978(15) 0.025(5) Uiso 1 1 d . . . . .
H4B H 0.084(2) 0.4235(9) 0.5137(15) 0.031(5) Uiso 1 1 d . . . . .
H4C H 0.1355(19) 0.4792(9) 0.4525(13) 0.017(4) Uiso 1 1 d . . . . .
C5 C 0.06560(19) 0.30043(8) 0.15928(12) 0.0210(3) Uani 1 1 d . . . . .
H5A H 0.002(2) 0.2644(9) 0.1609(14) 0.028(5) Uiso 1 1 d . . . . .
H5B H 0.007(2) 0.3393(10) 0.1616(14) 0.031(5) Uiso 1 1 d . . . . .
H5C H 0.097(2) 0.2997(9) 0.0959(16) 0.036(5) Uiso 1 1 d . . . . .
C6 C 0.3015(2) 0.22096(8) 0.24792(14) 0.0234(4) Uani 1 1 d . . . . .
H6A H 0.367(2) 0.2099(10) 0.3052(17) 0.038(6) Uiso 1 1 d . . . . .
H6B H 0.227(2) 0.1891(9) 0.2372(14) 0.028(5) Uiso 1 1 d . . . . .
H6C H 0.351(2) 0.2208(9) 0.1909(15) 0.026(5) Uiso 1 1 d . . . . .
C7 C 0.5829(2) 0.32293(8) 0.15793(12) 0.0218(3) Uani 1 1 d . . . . .
H7A H 0.636(2) 0.3260(8) 0.1037(14) 0.025(5) Uiso 1 1 d . . . . .
H7B H 0.534(2) 0.2834(9) 0.1512(14) 0.026(5) Uiso 1 1 d . . . . .
C8 C 0.6849(2) 0.32581(9) 0.26144(13) 0.0243(4) Uani 1 1 d . . . . .
H8A H 0.763(2) 0.3565(9) 0.2591(14) 0.024(5) Uiso 1 1 d . . . . .
H8B H 0.729(2) 0.2851(10) 0.2822(15) 0.031(5) Uiso 1 1 d . . . . .
C9 C 0.3338(2) 0.37896(10) 0.02399(12) 0.0256(4) Uani 1 1 d . . . . .
H9A H 0.283(2) 0.3388(10) 0.0180(15) 0.034(5) Uiso 1 1 d . . . . .
H9B H 0.265(2) 0.4127(10) 0.0119(15) 0.035(6) Uiso 1 1 d . . . . .
H9C H 0.397(2) 0.3802(9) -0.0251(17) 0.040(6) Uiso 1 1 d . . . . .
C10 C 0.5647(2) 0.45578(8) 0.12925(14) 0.0226(4) Uani 1 1 d . . . . .
H10A H 0.609(2) 0.4481(9) 0.0722(15) 0.029(5) Uiso 1 1 d . . . . .
H10B H 0.638(2) 0.4608(9) 0.1850(16) 0.031(5) Uiso 1 1 d . . . . .
H10C H 0.507(2) 0.4936(10) 0.1186(15) 0.033(5) Uiso 1 1 d . . . . .
C11 C 0.6176(2) 0.28655(8) 0.44818(13) 0.0214(3) Uani 1 1 d . . . . .
H11A H 0.720(2) 0.2764(9) 0.4638(14) 0.026(5) Uiso 1 1 d . . . . .
H11B H 0.565(2) 0.2503(10) 0.4215(15) 0.032(5) Uiso 1 1 d . . . . .
H11C H 0.590(2) 0.2967(9) 0.5074(15) 0.026(5) Uiso 1 1 d . . . . .
C12 C 0.71533(19) 0.41036(9) 0.42799(14) 0.0229(3) Uani 1 1 d . . . . .
H12A H 0.723(2) 0.4469(9) 0.3830(15) 0.031(5) Uiso 1 1 d . . . . .
H12B H 0.809(2) 0.3911(9) 0.4484(15) 0.027(5) Uiso 1 1 d . . . . .
H12C H 0.681(2) 0.4250(9) 0.4853(16) 0.034(5) Uiso 1 1 d . . . . .
C13 C 0.12469(17) 0.57319(7) 0.24291(11) 0.0177(3) Uani 1 1 d . . . . .
C14 C -0.0332(2) 0.54716(10) 0.21396(14) 0.0267(4) Uani 1 1 d . . . . .
H14A H -0.039(2) 0.5077(10) 0.1777(15) 0.031(5) Uiso 1 1 d . . . . .
H14B H -0.071(2) 0.5398(9) 0.2760(15) 0.032(5) Uiso 1 1 d . . . . .
H14C H -0.095(2) 0.5761(10) 0.1730(15) 0.032(5) Uiso 1 1 d . . . . .
C15 C 0.1245(2) 0.63693(8) 0.29700(14) 0.0264(4) Uani 1 1 d . . . . .
H15A H 0.221(2) 0.6518(9) 0.3276(15) 0.032(5) Uiso 1 1 d . . . . .
H15B H 0.067(2) 0.6329(9) 0.3488(16) 0.034(5) Uiso 1 1 d . . . . .
H15C H 0.076(2) 0.6703(10) 0.2485(16) 0.036(5) Uiso 1 1 d . . . . .
C16 C 0.20667(17) 0.57426(7) 0.15338(11) 0.0174(3) Uani 1 1 d . . . . .
C17 C 0.3433(2) 0.61742(8) 0.17290(14) 0.0253(4) Uani 1 1 d . . . . .
H17A H 0.320(2) 0.6614(10) 0.1753(15) 0.033(5) Uiso 1 1 d . . . . .
H17B H 0.403(2) 0.6078(8) 0.2348(15) 0.024(5) Uiso 1 1 d . . . . .
H17C H 0.399(2) 0.6105(9) 0.1198(16) 0.034(5) Uiso 1 1 d . . . . .
C18 C 0.1091(2) 0.59033(9) 0.05218(13) 0.0266(4) Uani 1 1 d . . . . .
H18A H 0.069(2) 0.6311(10) 0.0545(15) 0.033(5) Uiso 1 1 d . . . . .
H18B H 0.167(2) 0.5910(10) 0.0003(16) 0.039(6) Uiso 1 1 d . . . . .
H18C H 0.030(2) 0.5606(9) 0.0307(14) 0.025(5) Uiso 1 1 d . . . . .
B1 B 0.27123(19) 0.48248(8) 0.25031(12) 0.0148(3) Uani 1 1 d . . . . .

loop_
_atom_site_aniso_label
_atom_site_aniso_U_11
_atom_site_aniso_U_22
_atom_site_aniso_U_33
_atom_site_aniso_U_23
_atom_site_aniso_U_13
_atom_site_aniso_U_12
Mn1 0.01184(12) 0.01010(12) 0.01181(11) 0.00033(8) 0.00222(8) 0.00004(8)
P1 0.0142(2) 0.01377(19) 0.01292(18) 0.00003(13) 0.00322(15) -0.00168(14)
P2 0.0164(2) 0.01213(19) 0.01362(18) 0.00036(13) 0.00101(15) -0.00171(15)
P3 0.0166(2) 0.0172(2) 0.01354(18) -0.00073(14) 0.00450(15) 0.00010(15)
P4 0.01348(19) 0.01462(19) 0.01596(19) 0.00030(14) 0.00238(15) 0.00174(15)
O1 0.0196(6) 0.0133(5) 0.0147(5) 0.0020(4) 0.0034(4) 0.0049(4)
O2 0.0211(6) 0.0131(5) 0.0158(5) 0.0023(4) 0.0050(4) 0.0039(4)
C1 0.0230(9) 0.0192(8) 0.0165(8) 0.0024(6) 0.0046(7) -0.0034(7)
C2 0.0236(9) 0.0185(9) 0.0208(8) 0.0016(6) 0.0059(7) -0.0083(7)
C3 0.0214(9) 0.0234(9) 0.0169(8) -0.0031(6) 0.0035(7) -0.0017(7)
C4 0.0190(9) 0.0220(9) 0.0224(8) 0.0010(6) 0.0089(7) 0.0006(7)
C5 0.0197(9) 0.0211(9) 0.0197(8) 0.0020(6) -0.0020(7) -0.0042(7)
C6 0.0285(10) 0.0135(8) 0.0259(9) -0.0016(6) 0.0004(8) -0.0007(7)
C7 0.0250(9) 0.0205(9) 0.0226(8) -0.0032(6) 0.0108(7) 0.0031(7)
C8 0.0205(9) 0.0278(10) 0.0264(9) 0.0010(7) 0.0091(7) 0.0083(8)
C9 0.0258(10) 0.0361(11) 0.0149(8) -0.0028(7) 0.0037(7) -0.0017(8)
C10 0.0219(9) 0.0239(9) 0.0246(9) 0.0023(7) 0.0107(8) -0.0014(7)
C11 0.0221(9) 0.0190(9) 0.0215(8) 0.0027(6) 0.0004(7) 0.0045(7)
C12 0.0154(9) 0.0239(9) 0.0281(9) -0.0016(7) 0.0011(7) -0.0026(7)
C13 0.0200(8) 0.0163(8) 0.0162(7) 0.0025(6) 0.0022(6) 0.0062(6)
C14 0.0198(9) 0.0328(11) 0.0273(9) 0.0019(8) 0.0041(7) 0.0046(8)
C15 0.0368(11) 0.0187(9) 0.0232(9) 0.0000(7) 0.0049(8) 0.0111(8)
C16 0.0209(8) 0.0135(7) 0.0173(7) 0.0033(5) 0.0030(6) 0.0041(6)
C17 0.0305(10) 0.0175(9) 0.0285(10) 0.0048(7) 0.0072(8) -0.0009(7)
C18 0.0312(10) 0.0280(10) 0.0190(8) 0.0056(7) 0.0016(7) 0.0088(8)
B1 0.0144(8) 0.0140(8) 0.0156(8) 0.0016(6) 0.0024(6) 0.0001(6)

loop_
_atom_type_symbol
_atom_type_description
_atom_type_scat_dispersion_real
_atom_type_scat_dispersion_imag
_atom_type_scat_source
C C 0.0033 0.0016 'International Tables Vol C Tables 4.2.6.8 and 6.1.1.4'
H H 0.0000 0.0000 'International Tables Vol C Tables 4.2.6.8 and 6.1.1.4'
B B 0.0013 0.0007 'International Tables Vol C Tables 4.2.6.8 and 6.1.1.4'
Mn Mn 0.3368 0.7283 'International Tables Vol C Tables 4.2.6.8 and 6.1.1.4'
O O 0.0106 0.0060 'International Tables Vol C Tables 4.2.6.8 and 6.1.1.4'
P P 0.1023 0.0942 'International Tables Vol C Tables 4.2.6.8 and 6.1.1.4'

loop_
_exptl_crystal_face_index_h
_exptl_crystal_face_index_k
_exptl_crystal_face_index_l
_exptl_crystal_face_perp_dist
0 -1 0 0.0281
0 1 0 0.0712
-3 -2 19 0.1777
-12 -4 11 0.1967
-7 -1 -14 0.1307
8 3 -17 0.2031
11 3 5 0.1526
6 1 15 0.1526
-7 24 6 0.1181

loop_
_geom_angle_atom_site_label_1
_geom_angle_atom_site_label_2
_geom_angle_atom_site_label_3
_geom_angle
_geom_angle_site_symmetry_1
_geom_angle_site_symmetry_3
_geom_angle_publ_flag
H1C Mn1 H1D 80.8(9) . . ?
P1 Mn1 H1C 89.2(6) . . ?
P1 Mn1 H1D 91.7(6) . . ?
P2 Mn1 H1C 85.0(6) . . ?
P2 Mn1 H1D 165.5(6) . . ?
P2 Mn1 P1 84.862(15) . . ?
P2 Mn1 P3 96.646(16) . . ?
P2 Mn1 P4 101.154(17) . . ?
P3 Mn1 H1C 95.2(6) . . ?
P3 Mn1 H1D 87.9(6) . . ?
P3 Mn1 P1 175.456(18) . . ?
P4 Mn1 H1C 173.6(6) . . ?
P4 Mn1 H1D 93.1(6) . . ?
P4 Mn1 P1 93.035(16) . . ?
P4 Mn1 P3 82.473(16) . . ?
B1 Mn1 H1C 39.7(6) . . ?
B1 Mn1 H1D 41.4(6) . . ?
B1 Mn1 P1 94.07(5) . . ?
B1 Mn1 P2 124.70(5) . . ?
B1 Mn1 P3 88.60(5) . . ?
B1 Mn1 P4 134.03(5) . . ?
C1 P1 Mn1 109.22(5) . . ?
C3 P1 Mn1 124.79(6) . . ?
C3 P1 C1 101.13(8) . . ?
C3 P1 C4 98.56(8) . . ?
C4 P1 Mn1 120.07(6) . . ?
C4 P1 C1 98.80(8) . . ?
C2 P2 Mn1 111.21(5) . . ?
C5 P2 Mn1 117.44(6) . . ?
C5 P2 C2 99.47(8) . . ?
C5 P2 C6 98.89(8) . . ?
C6 P2 Mn1 126.30(6) . . ?
C6 P2 C2 99.11(8) . . ?
C7 P3 Mn1 110.03(5) . . ?
C9 P3 Mn1 125.01(6) . . ?
C9 P3 C7 102.43(8) . . ?
C9 P3 C10 99.75(9) . . ?
C10 P3 Mn1 116.96(6) . . ?
C10 P3 C7 98.81(8) . . ?
C8 P4 Mn1 112.87(6) . . ?
C11 P4 Mn1 125.15(6) . . ?
C11 P4 C8 99.71(8) . . ?
C12 P4 Mn1 117.68(6) . . ?
C12 P4 C8 99.63(8) . . ?
C12 P4 C11 97.52(8) . . ?
B1 O1 C13 107.74(11) . . ?
B1 O2 C16 108.77(11) . . ?
P1 C1 H1A 109.2(11) . . ?
P1 C1 H1B 107.5(11) . . ?
H1A C1 H1B 109.2(15) . . ?
C2 C1 P1 107.34(11) . . ?
C2 C1 H1A 113.3(11) . . ?
C2 C1 H1B 110.2(11) . . ?
P2 C2 H2A 106.9(11) . . ?
P2 C2 H2B 109.8(11) . . ?
C1 C2 P2 108.54(11) . . ?
C1 C2 H2A 109.8(11) . . ?
C1 C2 H2B 112.9(12) . . ?
H2A C2 H2B 108.7(15) . . ?
P1 C3 H3A 110.3(12) . . ?
P1 C3 H3B 111.2(11) . . ?
P1 C3 H3C 111.4(12) . . ?
H3A C3 H3B 108.8(16) . . ?
H3A C3 H3C 108.2(16) . . ?
H3B C3 H3C 106.8(16) . . ?
P1 C4 H4A 109.7(11) . . ?
P1 C4 H4B 110.8(11) . . ?
P1 C4 H4C 109.1(10) . . ?
H4A C4 H4B 107.1(15) . . ?
H4A C4 H4C 108.9(15) . . ?
H4B C4 H4C 111.3(15) . . ?
P2 C5 H5A 113.1(11) . . ?
P2 C5 H5B 109.1(12) . . ?
P2 C5 H5C 111.1(12) . . ?
H5A C5 H5B 108.0(15) . . ?
H5A C5 H5C 107.5(16) . . ?
H5B C5 H5C 107.8(16) . . ?
P2 C6 H6A 108.9(13) . . ?
P2 C6 H6B 112.6(11) . . ?
P2 C6 H6C 110.2(11) . . ?
H6A C6 H6B 106.7(17) . . ?
H6A C6 H6C 109.9(16) . . ?
H6B C6 H6C 108.4(15) . . ?
P3 C7 H7A 111.0(11) . . ?
P3 C7 H7B 109.7(11) . . ?
H7A C7 H7B 106.9(15) . . ?
C8 C7 P3 107.62(11) . . ?
C8 C7 H7A 112.9(11) . . ?
C8 C7 H7B 108.6(12) . . ?
P4 C8 H8A 107.9(11) . . ?
P4 C8 H8B 108.6(11) . . ?
C7 C8 P4 110.51(11) . . ?
C7 C8 H8A 108.5(11) . . ?
C7 C8 H8B 112.4(12) . . ?
H8A C8 H8B 108.8(16) . . ?
P3 C9 H9A 110.3(12) . . ?
P3 C9 H9B 108.3(13) . . ?
P3 C9 H9C 109.9(13) . . ?
H9A C9 H9B 110.3(17) . . ?
H9A C9 H9C 108.4(16) . . ?
H9B C9 H9C 109.5(17) . . ?
P3 C10 H10A 111.5(11) . . ?
P3 C10 H10B 108.3(12) . . ?
P3 C10 H10C 109.1(12) . . ?
H10A C10 H10B 109.3(16) . . ?
H10A C10 H10C 109.4(16) . . ?
H10B C10 H10C 109.1(17) . . ?
P4 C11 H11A 111.4(11) . . ?
P4 C11 H11B 110.4(12) . . ?
P4 C11 H11C 110.7(11) . . ?
H11A C11 H11B 108.5(16) . . ?
H11A C11 H11C 107.3(16) . . ?
H11B C11 H11C 108.4(16) . . ?
P4 C12 H12A 107.6(11) . . ?
P4 C12 H12B 111.5(11) . . ?
P4 C12 H12C 109.1(12) . . ?
H12A C12 H12B 109.9(15) . . ?
H12A C12 H12C 109.4(16) . . ?
H12B C12 H12C 109.3(17) . . ?
O1 C13 C14 108.26(13) . . ?
O1 C13 C15 108.70(13) . . ?
O1 C13 C16 101.98(11) . . ?
C14 C13 C16 112.91(13) . . ?
C15 C13 C14 110.04(14) . . ?
C15 C13 C16 114.42(13) . . ?
C13 C14 H14A 113.1(12) . . ?
C13 C14 H14B 108.3(12) . . ?
C13 C14 H14C 110.7(12) . . ?
H14A C14 H14B 108.2(16) . . ?
H14A C14 H14C 106.7(17) . . ?
H14B C14 H14C 109.8(16) . . ?
C13 C15 H15A 114.0(12) . . ?
C13 C15 H15B 109.2(12) . . ?
C13 C15 H15C 109.7(12) . . ?
H15A C15 H15B 108.0(17) . . ?
H15A C15 H15C 108.3(16) . . ?
H15B C15 H15C 107.5(16) . . ?
O2 C16 C13 101.85(11) . . ?
O2 C16 C17 107.87(13) . . ?
O2 C16 C18 109.12(13) . . ?
C17 C16 C13 112.61(13) . . ?
C18 C16 C13 114.85(13) . . ?
C18 C16 C17 110.00(14) . . ?
C16 C17 H17A 113.2(12) . . ?
C16 C17 H17B 110.3(11) . . ?
C16 C17 H17C 108.8(12) . . ?
H17A C17 H17B 106.1(16) . . ?
H17A C17 H17C 109.1(16) . . ?
H17B C17 H17C 109.3(16) . . ?
C16 C18 H18A 109.8(13) . . ?
C16 C18 H18B 110.5(13) . . ?
C16 C18 H18C 114.0(11) . . ?
H18A C18 H18B 107.1(17) . . ?
H18A C18 H18C 108.5(17) . . ?
H18B C18 H18C 106.6(16) . . ?
Mn1 B1 H1C 48.0(8) . . ?
Mn1 B1 H1D 49.8(7) . . ?
H1C B1 H1D 97.5(11) . . ?
O1 B1 Mn1 128.30(11) . . ?
O1 B1 H1C 115.9(7) . . ?
O1 B1 H1D 106.9(7) . . ?
O1 B1 O2 107.37(12) . . ?
O2 B1 Mn1 124.27(11) . . ?
O2 B1 H1C 108.8(8) . . ?
O2 B1 H1D 120.6(7) . . ?

loop_
_geom_bond_atom_site_label_1
_geom_bond_atom_site_label_2
_geom_bond_distance
_geom_bond_site_symmetry_2
_geom_bond_publ_flag
Mn1 H1C 1.556(18) . ?
Mn1 H1D 1.599(17) . ?
Mn1 P1 2.2330(4) . ?
Mn1 P2 2.2072(4) . ?
Mn1 P3 2.2267(4) . ?
Mn1 P4 2.2114(5) . ?
Mn1 B1 2.0926(17) . ?
P1 C1 1.8506(16) . ?
P1 C3 1.8314(17) . ?
P1 C4 1.8334(16) . ?
P2 C2 1.8668(16) . ?
P2 C5 1.8408(17) . ?
P2 C6 1.8455(17) . ?
P3 C7 1.8477(17) . ?
P3 C9 1.8347(18) . ?
P3 C10 1.8397(17) . ?
P4 C8 1.8798(16) . ?
P4 C11 1.8462(17) . ?
P4 C12 1.8340(17) . ?
O1 C13 1.4368(18) . ?
O1 B1 1.4275(19) . ?
O2 C16 1.4396(18) . ?
O2 B1 1.4290(19) . ?
C1 H1A 0.951(18) . ?
C1 H1B 0.954(19) . ?
C1 C2 1.528(2) . ?
C2 H2A 0.953(19) . ?
C2 H2B 0.97(2) . ?
C3 H3A 0.92(2) . ?
C3 H3B 0.97(2) . ?
C3 H3C 0.959(19) . ?
C4 H4A 0.96(2) . ?
C4 H4B 0.97(2) . ?
C4 H4C 0.914(18) . ?
C5 H5A 0.96(2) . ?
C5 H5B 0.98(2) . ?
C5 H5C 0.96(2) . ?
C6 H6A 0.91(2) . ?
C6 H6B 0.94(2) . ?
C6 H6C 0.974(19) . ?
C7 H7A 0.965(18) . ?
C7 H7B 0.935(19) . ?
C7 C8 1.525(2) . ?
C8 H8A 0.967(19) . ?
C8 H8B 0.96(2) . ?
C9 H9A 0.95(2) . ?
C9 H9B 0.93(2) . ?
C9 H9C 0.97(2) . ?
C10 H10A 0.959(19) . ?
C10 H10B 0.91(2) . ?
C10 H10C 0.95(2) . ?
C11 H11A 0.949(19) . ?
C11 H11B 0.93(2) . ?
C11 H11C 0.917(19) . ?
C12 H12A 0.99(2) . ?
C12 H12B 0.94(2) . ?
C12 H12C 0.95(2) . ?
C13 C14 1.524(2) . ?
C13 C15 1.520(2) . ?
C13 C16 1.553(2) . ?
C14 H14A 0.95(2) . ?
C14 H14B 0.98(2) . ?
C14 H14C 0.93(2) . ?
C15 H15A 0.95(2) . ?
C15 H15B 0.97(2) . ?
C15 H15C 1.00(2) . ?
C16 C17 1.525(2) . ?
C16 C18 1.519(2) . ?
C17 H17A 0.94(2) . ?
C17 H17B 0.93(2) . ?
C17 H17C 0.98(2) . ?
C18 H18A 0.93(2) . ?
C18 H18B 0.97(2) . ?
C18 H18C 0.957(19) . ?
B1 H1C 1.338(17) . ?
B1 H1D 1.383(17) . ?

loop_
_geom_torsion_atom_site_label_1
_geom_torsion_atom_site_label_2
_geom_torsion_atom_site_label_3
_geom_torsion_atom_site_label_4
_geom_torsion
_geom_torsion_site_symmetry_1
_geom_torsion_site_symmetry_2
_geom_torsion_site_symmetry_3
_geom_torsion_site_symmetry_4
_geom_torsion_publ_flag
Mn1 P1 C1 C2 -43.22(13) . . . . ?
Mn1 P2 C2 C1 -30.63(13) . . . . ?
Mn1 P3 C7 C8 -45.39(13) . . . . ?
Mn1 P4 C8 C7 -10.76(14) . . . . ?
P1 C1 C2 P2 45.01(14) . . . . ?
P3 C7 C8 P4 33.56(15) . . . . ?
O1 C13 C16 O2 34.25(14) . . . . ?
O1 C13 C16 C17 -81.03(15) . . . . ?
O1 C13 C16 C18 152.02(14) . . . . ?
C3 P1 C1 C2 -176.41(12) . . . . ?
C4 P1 C1 C2 83.00(13) . . . . ?
C5 P2 C2 C1 -155.09(12) . . . . ?
C6 P2 C2 C1 104.23(13) . . . . ?
C9 P3 C7 C8 179.73(12) . . . . ?
C10 P3 C7 C8 77.63(13) . . . . ?
C11 P4 C8 C7 124.16(13) . . . . ?
C12 P4 C8 C7 -136.42(13) . . . . ?
C13 O1 B1 Mn1 -161.12(12) . . . . ?
C13 O1 B1 O2 16.37(16) . . . . ?
C14 C13 C16 O2 -81.70(15) . . . . ?
C14 C13 C16 C17 163.02(14) . . . . ?
C14 C13 C16 C18 36.07(19) . . . . ?
C15 C13 C16 O2 151.40(13) . . . . ?
C15 C13 C16 C17 36.12(19) . . . . ?
C15 C13 C16 C18 -90.83(18) . . . . ?
C16 O2 B1 Mn1 -175.15(11) . . . . ?
C16 O2 B1 O1 7.23(16) . . . . ?
B1 O1 C13 C14 88.07(14) . . . . ?
B1 O1 C13 C15 -152.41(13) . . . . ?
B1 O1 C13 C16 -31.21(15) . . . . ?
B1 O2 C16 C13 -25.56(15) . . . . ?
B1 O2 C16 C17 93.15(14) . . . . ?
B1 O2 C16 C18 -147.38(14) . . . . ?

loop_
_exptl_oxdiff_crystal_face_indexfrac_h
_exptl_oxdiff_crystal_face_indexfrac_k
_exptl_oxdiff_crystal_face_indexfrac_l
_exptl_oxdiff_crystal_face_x
_exptl_oxdiff_crystal_face_y
_exptl_oxdiff_crystal_face_z
-0.0000 -1.0001 -0.0000 0.0337 -0.0016 0.0041
0.0000 1.0001 0.0000 -0.0337 0.0016 -0.0041
-3.0728 -1.6857 19.0961 0.0212 0.7874 0.6160
-11.6436 -3.5958 11.3727 0.0024 0.0158 0.9999
-6.7390 -1.1400 -13.9765 -0.0248 -0.9914 0.1288
8.4357 2.9888 -16.6198 -0.0124 -0.4193 -0.9078
11.4586 2.7912 5.1353 0.0185 0.7790 -0.6267
5.6656 0.8026 15.1545 0.0252 0.9991 -0.0338
-6.9698 23.9539 6.1845 -0.8782 0.0214 0.4779
